data_7106460
loop_
_publ_author_name
'Peter Haack'
'Christian Limberg'
'Thomas Tietz'
'Ramona Metzinger'

_publ_section_title
;
 Unprecedented Binding of CS2 in a Dinuclear Copper(I) Complex
;
_journal_name_full Chem.Commun.
_journal_page_first 6374
_journal_paper_doi 10.1039/c1cc11518a
_journal_volume 47
_journal_year 2011
_chemical_formula_moiety 'C62 H68 Cu2 N4 O S2, 4(C6 H6)'
_chemical_formula_sum 'C86 H92 Cu2 N4 O S2'
_chemical_formula_weight 1388.88
_chemical_name_systematic
;
?
;
_space_group_IT_number 29
_symmetry_cell_setting orthorhombic
_symmetry_space_group_name_Hall 'P 2c -2ac'
_symmetry_space_group_name_H-M 'P c a 21'
_atom_sites_solution_hydrogens geom
_atom_sites_solution_primary direct
_atom_sites_solution_secondary difmap
_audit_creation_method SHELXL-97
_cell_angle_alpha 90.00
_cell_angle_beta 90.00
_cell_angle_gamma 90.00
_cell_formula_units_Z 4
_cell_length_a 18.4348(10)
_cell_length_b 13.7677(6)
_cell_length_c 28.5655(17)
_cell_measurement_reflns_used 21123
_cell_measurement_temperature 100(2)
_cell_measurement_theta_max 27.04
_cell_measurement_theta_min 1.98
_cell_volume 7250.1(7)
_computing_cell_refinement 'X-AREA (Stoe & Cie, 2002)'
_computing_data_collection 'X-AREA (Stoe & Cie, 2002)'
_computing_data_reduction 'X-RED (Stoe & Cie, 2002)'
_computing_publication_material 'SHELXL97 (Sheldrick, 1997)'
_computing_structure_refinement 'SHELXL-97 (Sheldrick, 1997)'
_computing_structure_solution 'SHELXS-97 (Sheldrick, 1990)'
_diffrn_ambient_temperature 100(2)
_diffrn_detector 'image plate (34 cm diameter)'
_diffrn_detector_area_resol_mean 6.67
_diffrn_measured_fraction_theta_full 0.998
_diffrn_measured_fraction_theta_max 0.998
_diffrn_measurement_device_type 'Stoe IPDS-2t diffractometer'
_diffrn_measurement_method 'rotation method'
_diffrn_radiation_collimation '0.5 mm diameter monocapillary'
_diffrn_radiation_monochromator 'planar graphite'
_diffrn_radiation_source 'long fine focus sealed X-ray tube'
_diffrn_radiation_type MoK\a
_diffrn_radiation_wavelength 0.71073
_diffrn_reflns_av_R_equivalents 0.1229
_diffrn_reflns_av_sigmaI/netI 0.0738
_diffrn_reflns_limit_h_max 21
_diffrn_reflns_limit_h_min 0
_diffrn_reflns_limit_k_max 16
_diffrn_reflns_limit_k_min 0
_diffrn_reflns_limit_l_max 33
_diffrn_reflns_limit_l_min -33
_diffrn_reflns_number 12722
_diffrn_reflns_theta_full 24.99
_diffrn_reflns_theta_max 24.99
_diffrn_reflns_theta_min 2.05
_exptl_absorpt_coefficient_mu 0.694
_exptl_absorpt_correction_T_max 0.9030
_exptl_absorpt_correction_T_min 0.8401
_exptl_absorpt_correction_type numerical
_exptl_absorpt_process_details
;
The crystal faces were indexed by microscope on the diffractometer. After
that a numerical absorption correction basing on a Gaussian algorithm
was applied, which is implemented in the X-RED program (Stoe, 2002).
;
_exptl_crystal_colour red
_exptl_crystal_density_diffrn 1.272
_exptl_crystal_density_meas ?
_exptl_crystal_density_method 'not measured'
_exptl_crystal_description needle
_exptl_crystal_F_000 2936
_exptl_crystal_size_max 0.26
_exptl_crystal_size_mid 0.17
_exptl_crystal_size_min 0.15
_refine_diff_density_max 0.551
_refine_diff_density_min -0.589
_refine_diff_density_rms 0.108
_refine_ls_abs_structure_details 'Flack H D (1983), Acta Cryst. A39, 876-881'
_refine_ls_abs_structure_Flack 0.000(17)
_refine_ls_extinction_coef 0.00287(18)
_refine_ls_extinction_expression Fc^*^=kFc[1+0.001xFc^2^\l^3^/sin(2\q)]^-1/4^
_refine_ls_extinction_method SHELXL
_refine_ls_goodness_of_fit_ref 0.886
_refine_ls_hydrogen_treatment constr
_refine_ls_matrix_type full
_refine_ls_number_parameters 781
_refine_ls_number_reflns 12722
_refine_ls_number_restraints 97
_refine_ls_restrained_S_all 0.902
_refine_ls_R_factor_all 0.0729
_refine_ls_R_factor_gt 0.0528
_refine_ls_shift/su_max 0.005
_refine_ls_shift/su_mean 0.000
_refine_ls_structure_factor_coef Fsqd
_refine_ls_weighting_details 'calc w=1/[\s^2^(Fo^2^)+(0.0774P)^2^+0.0000P] where P=(Fo^2^+2Fc^2^)/3'
_refine_ls_weighting_scheme calc
_refine_ls_wR_factor_gt 0.1206
_refine_ls_wR_factor_ref 0.1295
_reflns_number_gt 8921
_reflns_number_total 12722
_reflns_threshold_expression >2sigma(I)
_cod_data_source_file c1cc11518a.txt
_cod_data_source_block c:\stoe\1\moni80
_cod_depositor_comments
;
The following automatic conversions were performed:

'_exptl_crystal_density_meas' value 'none' was changed to '?' - the
value is perceived as not measured.

Automatic conversion script
Id: cif_fix_values 3008 2015-01-20 13:52:24Z robertas 
;
_cod_original_sg_symbol_H-M Pca21
_cod_database_code 7106460

loop_
_symmetry_equiv_pos_as_xyz
'x, y, z'
'-x, -y, z+1/2'
'-x+1/2, y, z+1/2'
'x+1/2, -y, z'

loop_
_atom_site_label
_atom_site_type_symbol
_atom_site_fract_x
_atom_site_fract_y
_atom_site_fract_z
_atom_site_U_iso_or_equiv
_atom_site_adp_type
_atom_site_occupancy
_atom_site_symmetry_multiplicity
_atom_site_calc_flag
_atom_site_refinement_flags
_atom_site_disorder_assembly
_atom_site_disorder_group
C1 C 0.6516(4) -0.1050(4) 0.7497(3) 0.0352(12) Uani 1 1 d . . .
C2 C 0.7683(3) 0.0331(4) 0.8815(2) 0.0328(14) Uani 1 1 d . . .
C3 C 0.8123(3) -0.0471(5) 0.8890(2) 0.0327(14) Uani 1 1 d . . .
C4 C 0.8266(3) -0.0774(5) 0.9353(2) 0.0381(15) Uani 1 1 d . . .
C5 C 0.7953(3) -0.0262(5) 0.9721(2) 0.0422(15) Uani 1 1 d . . .
H5 H 0.8057 -0.0452 1.0033 0.051 Uiso 1 1 calc R . .
C6 C 0.7496(4) 0.0514(5) 0.9645(2) 0.0418(14) Uani 1 1 d . . .
H6 H 0.7272 0.0836 0.9901 0.050 Uiso 1 1 calc R . .
C7 C 0.7366(3) 0.0820(5) 0.9192(2) 0.0341(14) Uani 1 1 d . . .
H7 H 0.7061 0.1364 0.9136 0.041 Uiso 1 1 calc R . .
C8 C 0.8747(4) -0.1632(5) 0.9453(2) 0.0484(17) Uani 1 1 d . . .
H8A H 0.8838 -0.1673 0.9791 0.073 Uiso 1 1 calc R . .
H8B H 0.9208 -0.1554 0.9287 0.073 Uiso 1 1 calc R . .
H8C H 0.8507 -0.2228 0.9347 0.073 Uiso 1 1 calc R . .
C9 C 0.8485(3) -0.1011(5) 0.8494(2) 0.0374(14) Uani 1 1 d . . .
H9A H 0.8596 -0.0557 0.8239 0.056 Uiso 1 1 calc R . .
H9B H 0.8159 -0.1520 0.8378 0.056 Uiso 1 1 calc R . .
H9C H 0.8936 -0.1308 0.8607 0.056 Uiso 1 1 calc R . .
C10 C 0.7588(3) 0.1637(5) 0.8286(2) 0.0346(14) Uani 1 1 d . . .
H10 H 0.7658 0.2010 0.8562 0.042 Uiso 1 1 calc R . .
C11 C 0.7528(3) 0.2169(4) 0.7868(2) 0.0312(12) Uani 1 1 d . . .
C12 C 0.7538(3) 0.1716(4) 0.7424(2) 0.0312(13) Uani 1 1 d . . .
H12 H 0.7586 0.2135 0.7161 0.037 Uiso 1 1 calc R . .
C13 C 0.7607(3) 0.0491(4) 0.6854(2) 0.0294(13) Uani 1 1 d . . .
C14 C 0.8037(3) -0.0335(5) 0.67681(19) 0.0325(13) Uani 1 1 d . . .
C15 C 0.8143(3) -0.0633(5) 0.6296(2) 0.0362(14) Uani 1 1 d . . .
C16 C 0.7840(3) -0.0088(5) 0.5936(2) 0.0401(15) Uani 1 1 d . . .
H16 H 0.7913 -0.0283 0.5621 0.048 Uiso 1 1 calc R . .
C17 C 0.7434(3) 0.0730(5) 0.6029(2) 0.0381(15) Uani 1 1 d . . .
H17 H 0.7244 0.1103 0.5778 0.046 Uiso 1 1 calc R . .
C18 C 0.7301(3) 0.1013(5) 0.6487(2) 0.0354(15) Uani 1 1 d . . .
H18 H 0.7002 0.1560 0.6550 0.043 Uiso 1 1 calc R . .
C19 C 0.8571(4) -0.1531(5) 0.6185(2) 0.0461(16) Uani 1 1 d . . .
H19A H 0.8563 -0.1647 0.5847 0.069 Uiso 1 1 calc R . .
H19B H 0.8357 -0.2088 0.6348 0.069 Uiso 1 1 calc R . .
H19C H 0.9074 -0.1444 0.6290 0.069 Uiso 1 1 calc R . .
C20 C 0.8390(3) -0.0914(4) 0.7156(3) 0.0387(14) Uani 1 1 d . . .
H20A H 0.8105 -0.1501 0.7217 0.058 Uiso 1 1 calc R . .
H20B H 0.8411 -0.0518 0.7441 0.058 Uiso 1 1 calc R . .
H20C H 0.8883 -0.1096 0.7063 0.058 Uiso 1 1 calc R . .
C21 C 0.7538(3) 0.3236(4) 0.7896(2) 0.0343(13) Uani 1 1 d . A .
C22 C 0.6976(3) 0.3799(4) 0.7713(2) 0.0353(14) Uani 1 1 d . . .
C23 C 0.5836(3) 0.3756(4) 0.73151(19) 0.0332(14) Uani 1 1 d . . .
C24 C 0.5312(3) 0.3143(4) 0.7119(2) 0.0354(13) Uani 1 1 d . . .
C25 C 0.5377(3) 0.2066(4) 0.7141(2) 0.0340(12) Uani 1 1 d . . .
C26 C 0.5369(3) 0.1612(5) 0.7583(2) 0.0343(14) Uani 1 1 d . . .
H26 H 0.5297 0.2025 0.7845 0.041 Uiso 1 1 calc R . .
C27 C 0.5346(3) 0.0355(4) 0.8150(2) 0.0317(13) Uani 1 1 d . . .
C28 C 0.4958(3) -0.0486(4) 0.8235(2) 0.0299(13) Uani 1 1 d . . .
C29 C 0.4885(3) -0.0815(5) 0.8702(2) 0.0381(15) Uani 1 1 d . . .
C30 C 0.5172(3) -0.0274(5) 0.9060(2) 0.0430(16) Uani 1 1 d . . .
H30 H 0.5107 -0.0486 0.9373 0.052 Uiso 1 1 calc R . .
C31 C 0.5557(3) 0.0576(5) 0.8976(2) 0.0415(16) Uani 1 1 d . . .
H31 H 0.5748 0.0944 0.9229 0.050 Uiso 1 1 calc R . .
C32 C 0.5660(3) 0.0882(5) 0.8514(2) 0.0338(14) Uani 1 1 d . . .
H32 H 0.5942 0.1443 0.8448 0.041 Uiso 1 1 calc R . .
C33 C 0.4501(3) -0.1747(5) 0.8814(2) 0.0444(16) Uani 1 1 d . . .
H33A H 0.4556 -0.1892 0.9148 0.067 Uiso 1 1 calc R . .
H33B H 0.4710 -0.2276 0.8629 0.067 Uiso 1 1 calc R . .
H33C H 0.3984 -0.1682 0.8739 0.067 Uiso 1 1 calc R . .
C34 C 0.4601(3) -0.1049(4) 0.7841(3) 0.0389(13) Uani 1 1 d . . .
H34A H 0.4499 -0.0609 0.7580 0.058 Uiso 1 1 calc R . .
H34B H 0.4146 -0.1335 0.7953 0.058 Uiso 1 1 calc R . .
H34C H 0.4927 -0.1567 0.7736 0.058 Uiso 1 1 calc R . .
C35 C 0.5352(3) 0.1547(4) 0.6721(2) 0.0306(13) Uani 1 1 d . . .
H35 H 0.5282 0.1915 0.6444 0.037 Uiso 1 1 calc R . .
C36 C 0.5309(3) 0.0232(4) 0.61966(18) 0.0336(14) Uani 1 1 d . . .
C37 C 0.4869(3) -0.0605(5) 0.6130(2) 0.0352(14) Uani 1 1 d . . .
C38 C 0.4752(4) -0.0921(5) 0.5667(2) 0.0384(15) Uani 1 1 d . . .
C39 C 0.5059(4) -0.0418(5) 0.5299(2) 0.0423(15) Uani 1 1 d . . .
H39 H 0.4979 -0.0639 0.4989 0.051 Uiso 1 1 calc R . .
C40 C 0.5477(4) 0.0391(6) 0.5370(2) 0.0450(17) Uani 1 1 d . . .
H40 H 0.5678 0.0727 0.5111 0.054 Uiso 1 1 calc R . .
C41 C 0.5605(4) 0.0715(5) 0.5817(2) 0.0414(16) Uani 1 1 d . . .
H41 H 0.5898 0.1274 0.5866 0.050 Uiso 1 1 calc R . .
C42 C 0.4277(4) -0.1787(5) 0.5572(2) 0.0470(16) Uani 1 1 d . . .
H42A H 0.3780 -0.1647 0.5673 0.070 Uiso 1 1 calc R . .
H42B H 0.4462 -0.2351 0.5744 0.070 Uiso 1 1 calc R . .
H42C H 0.4279 -0.1929 0.5236 0.070 Uiso 1 1 calc R . .
C43 C 0.4530(3) -0.1133(5) 0.6534(2) 0.0371(15) Uani 1 1 d . . .
H43A H 0.4499 -0.0697 0.6804 0.056 Uiso 1 1 calc R . .
H43B H 0.4827 -0.1699 0.6615 0.056 Uiso 1 1 calc R . .
H43C H 0.4042 -0.1348 0.6446 0.056 Uiso 1 1 calc R . .
C44 C 0.4740(3) 0.3599(4) 0.6883(2) 0.0390(14) Uani 1 1 d . . .
H44 H 0.4382 0.3202 0.6740 0.047 Uiso 1 1 calc R . .
C45 C 0.4668(3) 0.4597(5) 0.6845(2) 0.0415(15) Uani 1 1 d . B .
C46 C 0.5215(3) 0.5161(5) 0.7051(2) 0.0426(15) Uani 1 1 d . . .
H46 H 0.5186 0.5848 0.7024 0.051 Uiso 1 1 calc R . .
C47 C 0.5802(3) 0.4756(5) 0.7294(2) 0.0437(17) Uani 1 1 d . A .
C48 C 0.6358(3) 0.5407(4) 0.7530(3) 0.0510(18) Uani 1 1 d D . .
C49 C 0.6969(3) 0.4797(4) 0.7745(2) 0.0393(15) Uani 1 1 d . A .
C50 C 0.7531(3) 0.5253(5) 0.7976(2) 0.0449(16) Uani 1 1 d . . .
H50 H 0.7530 0.5942 0.7996 0.054 Uiso 1 1 calc R A .
C51 C 0.8105(3) 0.4734(4) 0.8182(2) 0.0394(14) Uani 1 1 d . A .
C52 C 0.8105(3) 0.3738(4) 0.8135(2) 0.0360(13) Uani 1 1 d . . .
H52 H 0.8494 0.3375 0.8266 0.043 Uiso 1 1 calc R A .
C53 C 0.8700(3) 0.5286(4) 0.8446(2) 0.0442(15) Uani 1 1 d U . .
C54 C 0.9092(5) 0.5986(7) 0.8142(3) 0.084(3) Uani 1 1 d U A .
H54A H 0.8763 0.6512 0.8051 0.126 Uiso 1 1 calc R . .
H54B H 0.9267 0.5651 0.7861 0.126 Uiso 1 1 calc R . .
H54C H 0.9505 0.6258 0.8314 0.126 Uiso 1 1 calc R . .
C55 C 0.8347(5) 0.5817(7) 0.8863(3) 0.085(3) Uani 1 1 d U A .
H55A H 0.7977 0.6268 0.8748 0.127 Uiso 1 1 calc R . .
H55B H 0.8719 0.6179 0.9035 0.127 Uiso 1 1 calc R . .
H55C H 0.8121 0.5341 0.9073 0.127 Uiso 1 1 calc R . .
C56 C 0.9258(5) 0.4584(6) 0.8663(4) 0.094(3) Uani 1 1 d U A .
H56A H 0.9609 0.4953 0.8850 0.141 Uiso 1 1 calc R . .
H56B H 0.9513 0.4236 0.8413 0.141 Uiso 1 1 calc R . .
H56C H 0.9007 0.4116 0.8865 0.141 Uiso 1 1 calc R . .
C57 C 0.6747(10) 0.5924(15) 0.7076(6) 0.050(2) Uiso 0.409(17) 1 d PDU A 3
H57A H 0.7157 0.6320 0.7182 0.075 Uiso 0.409(17) 1 calc PR A 3
H57B H 0.6394 0.6338 0.6914 0.075 Uiso 0.409(17) 1 calc PR A 3
H57C H 0.6922 0.5422 0.6860 0.075 Uiso 0.409(17) 1 calc PR A 3
C57S C 0.6635(7) 0.6213(9) 0.7237(5) 0.050(2) Uiso 0.591(17) 1 d PDU A 4
H57D H 0.7003 0.6576 0.7412 0.075 Uiso 0.591(17) 1 calc PR A 4
H57E H 0.6233 0.6647 0.7155 0.075 Uiso 0.591(17) 1 calc PR A 4
H57F H 0.6851 0.5949 0.6950 0.075 Uiso 0.591(17) 1 calc PR A 4
C58 C 0.6045(9) 0.6203(12) 0.7816(7) 0.045(2) Uiso 0.409(17) 1 d PDU A 3
H58A H 0.5772 0.6646 0.7613 0.067 Uiso 0.409(17) 1 calc PR A 3
H58B H 0.6437 0.6561 0.7971 0.067 Uiso 0.409(17) 1 calc PR A 3
H58C H 0.5719 0.5929 0.8053 0.067 Uiso 0.409(17) 1 calc PR A 3
C58S C 0.5967(6) 0.5913(10) 0.7974(4) 0.045(2) Uiso 0.591(17) 1 d PDU A 4
H58D H 0.5572 0.6332 0.7864 0.067 Uiso 0.591(17) 1 calc PR A 4
H58E H 0.6321 0.6304 0.8147 0.067 Uiso 0.591(17) 1 calc PR A 4
H58F H 0.5769 0.5410 0.8181 0.067 Uiso 0.591(17) 1 calc PR A 4
C59 C 0.4050(3) 0.5077(5) 0.6582(2) 0.0479(16) Uani 1 1 d . . .
C60A C 0.3517(7) 0.4349(10) 0.6373(5) 0.055(4) Uiso 0.550(10) 1 d P B 1
H60A H 0.3749 0.4005 0.6113 0.083 Uiso 0.550(10) 1 calc PR B 1
H60B H 0.3087 0.4694 0.6258 0.083 Uiso 0.550(10) 1 calc PR B 1
H60C H 0.3372 0.3881 0.6614 0.083 Uiso 0.550(10) 1 calc PR B 1
C60B C 0.3342(8) 0.4730(12) 0.6812(6) 0.057(4) Uiso 0.450(10) 1 d P B 2
H60D H 0.2927 0.5019 0.6649 0.085 Uiso 0.450(10) 1 calc PR B 2
H60E H 0.3336 0.4930 0.7141 0.085 Uiso 0.450(10) 1 calc PR B 2
H60F H 0.3313 0.4021 0.6792 0.085 Uiso 0.450(10) 1 calc PR B 2
C61A C 0.3644(7) 0.5776(10) 0.6925(5) 0.057(4) Uiso 0.550(10) 1 d P B 1
H61A H 0.3266 0.6129 0.6755 0.085 Uiso 0.550(10) 1 calc PR B 1
H61B H 0.3991 0.6240 0.7058 0.085 Uiso 0.550(10) 1 calc PR B 1
H61C H 0.3423 0.5397 0.7178 0.085 Uiso 0.550(10) 1 calc PR B 1
C61B C 0.4078(11) 0.6156(14) 0.6587(7) 0.077(6) Uiso 0.450(10) 1 d P B 2
H61D H 0.3995 0.6390 0.6907 0.116 Uiso 0.450(10) 1 calc PR B 2
H61E H 0.3702 0.6416 0.6380 0.116 Uiso 0.450(10) 1 calc PR B 2
H61F H 0.4556 0.6373 0.6479 0.116 Uiso 0.450(10) 1 calc PR B 2
C62A C 0.4368(8) 0.5714(11) 0.6195(5) 0.067(4) Uiso 0.550(10) 1 d P B 1
H62A H 0.4692 0.6199 0.6333 0.100 Uiso 0.550(10) 1 calc PR B 1
H62B H 0.3974 0.6043 0.6028 0.100 Uiso 0.550(10) 1 calc PR B 1
H62C H 0.4642 0.5308 0.5975 0.100 Uiso 0.550(10) 1 calc PR B 1
C62B C 0.4094(11) 0.4740(14) 0.6060(6) 0.072(5) Uiso 0.450(10) 1 d P B 2
H62D H 0.4583 0.4865 0.5939 0.108 Uiso 0.450(10) 1 calc PR B 2
H62E H 0.3739 0.5101 0.5873 0.108 Uiso 0.450(10) 1 calc PR B 2
H62F H 0.3989 0.4044 0.6041 0.108 Uiso 0.450(10) 1 calc PR B 2
C63 C 0.6647(7) 0.4142(10) 0.9520(4) 0.132(5) Uani 1 1 d DU . .
H63 H 0.7041 0.4463 0.9668 0.158 Uiso 1 1 calc R . .
C64 C 0.6665(5) 0.3884(7) 0.9042(3) 0.088(3) Uani 1 1 d DU . .
H64 H 0.7078 0.4023 0.8854 0.106 Uiso 1 1 calc R . .
C65 C 0.6085(5) 0.3437(6) 0.8860(3) 0.072(2) Uani 1 1 d DU . .
H65 H 0.6093 0.3267 0.8538 0.086 Uiso 1 1 calc R . .
C66 C 0.5479(4) 0.3212(6) 0.9117(3) 0.070(2) Uani 1 1 d DU . .
H66 H 0.5088 0.2888 0.8967 0.084 Uiso 1 1 calc R . .
C67 C 0.5418(5) 0.3430(7) 0.9567(3) 0.090(3) Uani 1 1 d DU . .
H67 H 0.4997 0.3279 0.9744 0.108 Uiso 1 1 calc R . .
C68 C 0.6017(5) 0.3897(6) 0.9763(3) 0.142(6) Uani 1 1 d DU . .
H68 H 0.5994 0.4060 1.0085 0.170 Uiso 1 1 calc R . .
C69 C 0.7253(5) 0.3182(6) 0.5667(3) 0.1162(17) Uani 1 1 d RDU . .
H69 H 0.7765 0.3115 0.5657 0.139 Uiso 1 1 d R . .
C72 C 0.5785(8) 0.3470(9) 0.5595(5) 0.1162(17) Uani 1 1 d U . .
H72 H 0.5276 0.3578 0.5599 0.139 Uiso 1 1 calc R . .
C73 C 0.6141(7) 0.3139(8) 0.5190(5) 0.1162(17) Uani 1 1 d U . .
H73 H 0.5882 0.3019 0.4908 0.139 Uiso 1 1 calc R . .
C74 C 0.6905(7) 0.2989(8) 0.5216(5) 0.1162(17) Uani 1 1 d U . .
H74 H 0.7176 0.2774 0.4952 0.139 Uiso 1 1 calc R . .
C75 C 0.7241(6) 0.6521(8) 0.5274(4) 0.1094(15) Uani 1 1 d DU . .
H75 H 0.7643 0.6300 0.5096 0.131 Uiso 1 1 calc R . .
C76 C 0.6676(6) 0.5903(9) 0.5365(4) 0.1094(15) Uani 1 1 d DU . .
H76 H 0.6645 0.5290 0.5214 0.131 Uiso 1 1 calc R . .
C77 C 0.6140(6) 0.6196(8) 0.5690(4) 0.1094(15) Uani 1 1 d DU . .
H77 H 0.5776 0.5748 0.5785 0.131 Uiso 1 1 calc R . .
C78 C 0.6141(6) 0.7117(8) 0.5869(4) 0.1094(15) Uani 1 1 d DU . .
H78 H 0.5771 0.7339 0.6074 0.131 Uiso 1 1 calc R . .
C79 C 0.6698(6) 0.7694(9) 0.5738(4) 0.1094(15) Uani 1 1 d DU . .
H79 H 0.6724 0.8331 0.5865 0.131 Uiso 1 1 calc R . .
C80 C 0.7230(6) 0.7405(8) 0.5430(4) 0.1094(15) Uani 1 1 d DU . .
H80 H 0.7590 0.7855 0.5331 0.131 Uiso 1 1 calc R . .
C81 C 0.5729(5) 0.7498(7) 0.9968(3) 0.0887(12) Uani 1 1 d DU . .
H81 H 0.5473 0.7597 1.0253 0.106 Uiso 1 1 calc R . .
C82 C 0.6137(5) 0.8212(8) 0.9780(3) 0.0887(12) Uani 1 1 d DU . .
H82 H 0.6183 0.8815 0.9939 0.106 Uiso 1 1 calc R . .
C83 C 0.6490(5) 0.8074(8) 0.9359(3) 0.0887(12) Uani 1 1 d DU . .
H83 H 0.6759 0.8592 0.9224 0.106 Uiso 1 1 calc R . .
C84 C 0.6458(5) 0.7219(8) 0.9139(3) 0.0887(12) Uani 1 1 d DU . .
H84 H 0.6720 0.7130 0.8856 0.106 Uiso 1 1 calc R . .
C85 C 0.6054(5) 0.6470(8) 0.9315(3) 0.0887(12) Uani 1 1 d DU . .
H85 H 0.6025 0.5868 0.9153 0.106 Uiso 1 1 calc R . .
C86 C 0.5691(5) 0.6605(8) 0.9732(3) 0.0887(12) Uani 1 1 d DU . .
H86 H 0.5412 0.6089 0.9860 0.106 Uiso 1 1 calc R . .
Cu1 Cu 0.58143(3) -0.01454(5) 0.71878(2) 0.03069(16) Uani 1 1 d . . .
Cu2 Cu 0.71800(3) -0.00838(5) 0.78196(2) 0.03055(16) Uani 1 1 d . . .
N1 N 0.7558(3) 0.0672(4) 0.83452(17) 0.0327(12) Uani 1 1 d . . .
N2 N 0.7489(3) 0.0789(4) 0.73318(15) 0.0283(12) Uani 1 1 d . . .
N3 N 0.5450(3) 0.0683(4) 0.76736(16) 0.0323(12) Uani 1 1 d . . .
N4 N 0.5414(3) 0.0598(4) 0.66714(17) 0.0327(12) Uani 1 1 d . . .
O1 O 0.6419(2) 0.3259(2) 0.75138(18) 0.0378(8) Uani 1 1 d . . .
S1 S 0.64484(8) -0.13866(12) 0.69460(5) 0.0364(3) Uani 1 1 d . . .
S2 S 0.66082(8) -0.13917(12) 0.80541(5) 0.0355(4) Uani 1 1 d . . .
C70 C 0.6220(8) 0.3636(9) 0.5996(5) 0.1162(17) Uani 1 1 d U . .
H70 H 0.5986 0.3887 0.6266 0.139 Uiso 1 1 calc R . .
C71 C 0.6913(8) 0.3473(9) 0.6024(5) 0.1162(17) Uani 1 1 d DU . .
H71 H 0.7161 0.3571 0.6311 0.139 Uiso 1 1 calc R . .

loop_
_atom_site_aniso_label
_atom_site_aniso_U_11
_atom_site_aniso_U_22
_atom_site_aniso_U_33
_atom_site_aniso_U_23
_atom_site_aniso_U_13
_atom_site_aniso_U_12
C1 0.028(2) 0.035(3) 0.043(3) -0.003(4) 0.007(2) -0.005(3)
C2 0.028(3) 0.041(4) 0.029(3) -0.001(2) -0.003(2) -0.005(3)
C3 0.028(3) 0.041(4) 0.029(3) -0.003(3) 0.001(2) -0.004(3)
C4 0.034(3) 0.041(4) 0.039(4) -0.004(3) -0.003(3) 0.000(3)
C5 0.042(4) 0.058(4) 0.027(3) 0.005(3) -0.002(3) 0.002(3)
C6 0.038(3) 0.057(4) 0.031(3) -0.002(3) -0.001(3) 0.001(3)
C7 0.029(3) 0.036(3) 0.037(4) -0.004(3) -0.001(3) -0.001(3)
C8 0.058(4) 0.052(4) 0.036(4) -0.001(3) -0.006(3) 0.007(3)
C9 0.036(3) 0.040(4) 0.036(3) -0.001(3) -0.002(3) 0.000(3)
C10 0.024(3) 0.048(4) 0.032(3) -0.001(3) 0.002(2) -0.001(3)
C11 0.025(2) 0.039(3) 0.030(3) -0.006(3) -0.004(2) 0.001(2)
C12 0.017(2) 0.038(3) 0.039(3) 0.010(3) -0.003(2) 0.001(2)
C13 0.021(3) 0.035(3) 0.032(3) -0.001(2) 0.005(2) 0.002(2)
C14 0.031(3) 0.043(4) 0.023(3) 0.001(2) -0.003(2) -0.002(3)
C15 0.026(3) 0.045(4) 0.037(3) -0.004(3) 0.005(3) 0.004(3)
C16 0.034(3) 0.063(4) 0.023(3) -0.001(3) -0.002(2) -0.001(3)
C17 0.031(3) 0.052(4) 0.032(3) 0.005(3) -0.002(3) 0.005(3)
C18 0.028(3) 0.045(4) 0.033(3) 0.004(3) 0.000(3) 0.002(3)
C19 0.040(3) 0.060(4) 0.038(4) -0.006(3) 0.006(3) 0.010(3)
C20 0.039(3) 0.042(3) 0.035(3) 0.002(3) 0.003(3) 0.009(3)
C21 0.029(3) 0.034(3) 0.040(4) -0.003(3) -0.002(2) -0.003(2)
C22 0.024(3) 0.038(3) 0.044(4) -0.002(3) -0.007(2) -0.004(2)
C23 0.027(3) 0.035(3) 0.037(4) 0.000(2) -0.010(2) 0.005(2)
C24 0.031(3) 0.040(3) 0.036(3) -0.006(3) -0.002(3) 0.003(2)
C25 0.024(3) 0.039(3) 0.039(3) 0.000(3) -0.002(3) -0.002(2)
C26 0.022(3) 0.047(4) 0.034(3) -0.007(3) -0.004(2) -0.003(3)
C27 0.028(3) 0.040(3) 0.027(3) -0.006(2) 0.000(2) 0.005(3)
C28 0.022(3) 0.036(3) 0.032(3) 0.003(2) 0.004(2) 0.000(2)
C29 0.026(3) 0.052(4) 0.036(3) -0.001(3) 0.005(3) 0.000(3)
C30 0.035(3) 0.060(4) 0.034(3) -0.001(3) 0.009(3) -0.006(3)
C31 0.032(3) 0.059(4) 0.033(4) -0.009(3) 0.002(3) -0.004(3)
C32 0.031(3) 0.039(4) 0.031(3) 0.000(3) 0.007(3) -0.007(3)
C33 0.036(3) 0.060(4) 0.037(3) 0.006(3) -0.002(3) -0.010(3)
C34 0.036(3) 0.042(3) 0.039(3) 0.003(3) -0.003(3) -0.005(3)
C35 0.023(3) 0.037(3) 0.032(3) 0.007(3) -0.004(2) -0.005(3)
C36 0.034(3) 0.045(4) 0.022(3) -0.004(2) -0.002(2) 0.005(3)
C37 0.032(3) 0.036(3) 0.037(3) -0.004(3) -0.004(3) -0.002(3)
C38 0.037(3) 0.047(4) 0.031(3) -0.007(3) -0.007(3) 0.009(3)
C39 0.046(4) 0.055(4) 0.026(3) -0.004(3) -0.008(3) 0.008(3)
C40 0.044(4) 0.061(5) 0.029(3) 0.004(3) 0.004(3) 0.001(3)
C41 0.034(3) 0.049(4) 0.041(4) 0.003(3) -0.002(3) -0.003(3)
C42 0.051(4) 0.054(4) 0.036(3) -0.011(3) -0.009(3) -0.004(3)
C43 0.038(3) 0.044(4) 0.030(3) -0.004(3) -0.005(3) -0.007(3)
C44 0.035(3) 0.044(3) 0.038(3) 0.001(3) -0.010(3) -0.001(3)
C45 0.038(3) 0.044(4) 0.042(4) 0.003(3) -0.007(3) 0.002(3)
C46 0.039(3) 0.034(3) 0.055(4) 0.003(3) -0.008(3) 0.009(3)
C47 0.039(3) 0.041(3) 0.051(5) -0.003(3) -0.002(3) 0.001(3)
C48 0.035(4) 0.032(3) 0.086(5) -0.010(4) -0.022(4) 0.006(3)
C49 0.035(3) 0.032(3) 0.051(4) -0.002(3) -0.003(3) -0.002(3)
C50 0.041(3) 0.037(3) 0.057(4) -0.003(3) -0.009(3) 0.005(3)
C51 0.032(3) 0.036(3) 0.051(4) -0.003(3) -0.007(3) -0.009(3)
C52 0.027(3) 0.039(3) 0.042(3) -0.002(3) -0.006(2) 0.001(3)
C53 0.035(3) 0.037(3) 0.061(4) -0.012(3) -0.010(3) -0.002(3)
C54 0.076(6) 0.096(6) 0.080(5) 0.008(5) -0.025(4) -0.052(5)
C55 0.074(5) 0.099(7) 0.080(6) -0.049(5) -0.005(4) -0.014(5)
C56 0.069(5) 0.049(5) 0.164(9) -0.017(5) -0.072(6) 0.000(4)
C59 0.048(4) 0.041(4) 0.055(4) 0.000(3) -0.020(3) 0.007(3)
C63 0.126(9) 0.160(12) 0.109(7) -0.003(8) -0.027(7) -0.060(9)
C64 0.074(5) 0.100(7) 0.090(6) -0.006(6) 0.005(5) -0.020(5)
C65 0.084(5) 0.047(5) 0.085(5) -0.007(4) 0.013(4) -0.003(4)
C66 0.069(5) 0.079(6) 0.061(4) 0.010(4) -0.001(4) 0.011(4)
C67 0.101(6) 0.099(7) 0.069(5) 0.016(5) 0.022(5) -0.008(5)
C68 0.233(14) 0.158(12) 0.035(4) 0.003(6) 0.001(6) -0.076(11)
C69 0.129(4) 0.094(3) 0.126(4) 0.005(3) 0.002(4) 0.002(3)
C72 0.129(4) 0.094(3) 0.126(4) 0.005(3) 0.002(4) 0.002(3)
C73 0.129(4) 0.094(3) 0.126(4) 0.005(3) 0.002(4) 0.002(3)
C74 0.129(4) 0.094(3) 0.126(4) 0.005(3) 0.002(4) 0.002(3)
C75 0.103(3) 0.107(4) 0.118(4) -0.017(3) 0.032(3) -0.016(3)
C76 0.103(3) 0.107(4) 0.118(4) -0.017(3) 0.032(3) -0.016(3)
C77 0.103(3) 0.107(4) 0.118(4) -0.017(3) 0.032(3) -0.016(3)
C78 0.103(3) 0.107(4) 0.118(4) -0.017(3) 0.032(3) -0.016(3)
C79 0.103(3) 0.107(4) 0.118(4) -0.017(3) 0.032(3) -0.016(3)
C80 0.103(3) 0.107(4) 0.118(4) -0.017(3) 0.032(3) -0.016(3)
C81 0.082(3) 0.115(3) 0.069(2) 0.006(2) -0.0018(19) 0.004(2)
C82 0.082(3) 0.115(3) 0.069(2) 0.006(2) -0.0018(19) 0.004(2)
C83 0.082(3) 0.115(3) 0.069(2) 0.006(2) -0.0018(19) 0.004(2)
C84 0.082(3) 0.115(3) 0.069(2) 0.006(2) -0.0018(19) 0.004(2)
C85 0.082(3) 0.115(3) 0.069(2) 0.006(2) -0.0018(19) 0.004(2)
C86 0.082(3) 0.115(3) 0.069(2) 0.006(2) -0.0018(19) 0.004(2)
Cu1 0.0288(3) 0.0362(4) 0.0270(3) -0.0018(4) -0.0016(3) -0.0011(3)
Cu2 0.0286(3) 0.0348(4) 0.0282(3) -0.0010(4) -0.0011(3) -0.0012(3)
N1 0.029(3) 0.037(3) 0.032(3) 0.003(2) 0.001(2) 0.001(2)
N2 0.031(2) 0.025(3) 0.029(3) -0.0013(18) -0.0034(19) 0.003(2)
N3 0.030(3) 0.033(3) 0.034(3) 0.003(2) 0.004(2) -0.002(2)
N4 0.024(3) 0.041(3) 0.033(3) 0.000(2) -0.001(2) -0.002(2)
O1 0.0285(19) 0.0308(18) 0.054(2) -0.004(2) -0.0148(18) 0.0009(18)
S1 0.0352(8) 0.0400(9) 0.0341(8) -0.0054(7) -0.0019(6) 0.0008(7)
S2 0.0362(8) 0.0376(9) 0.0328(8) 0.0035(7) -0.0025(6) -0.0029(7)
C70 0.129(4) 0.094(3) 0.126(4) 0.005(3) 0.002(4) 0.002(3)
C71 0.129(4) 0.094(3) 0.126(4) 0.005(3) 0.002(4) 0.002(3)

loop_
_atom_type_symbol
_atom_type_description
_atom_type_scat_dispersion_real
_atom_type_scat_dispersion_imag
_atom_type_scat_source
C C 0.0033 0.0016 'International Tables Vol C Tables 4.2.6.8 and 6.1.1.4'
H H 0.0000 0.0000 'International Tables Vol C Tables 4.2.6.8 and 6.1.1.4'
Cu Cu 0.3201 1.2651 'International Tables Vol C Tables 4.2.6.8 and 6.1.1.4'
N N 0.0061 0.0033 'International Tables Vol C Tables 4.2.6.8 and 6.1.1.4'
O O 0.0106 0.0060 'International Tables Vol C Tables 4.2.6.8 and 6.1.1.4'
S S 0.1246 0.1234 'International Tables Vol C Tables 4.2.6.8 and 6.1.1.4'

loop_
_geom_angle_atom_site_label_1
_geom_angle_atom_site_label_2
_geom_angle_atom_site_label_3
_geom_angle
_geom_angle_site_symmetry_1
_geom_angle_site_symmetry_3
_geom_angle_publ_flag
S1 C1 S2 147.2(3) . . ?
S1 C1 Cu1 72.8(3) . . ?
S2 C1 Cu1 131.5(4) . . ?
S1 C1 Cu2 131.7(4) . . ?
S2 C1 Cu2 72.0(3) . . ?
Cu1 C1 Cu2 100.5(2) . . ?
C3 C2 C7 120.6(5) . . ?
C3 C2 N1 119.8(5) . . ?
C7 C2 N1 119.6(6) . . ?
C2 C3 C4 119.3(5) . . ?
C2 C3 C9 122.4(5) . . ?
C4 C3 C9 118.3(6) . . ?
C5 C4 C3 118.7(6) . . ?
C5 C4 C8 120.0(6) . . ?
C3 C4 C8 121.3(6) . . ?
C6 C5 C4 121.9(6) . . ?
C6 C5 H5 119.0 . . ?
C4 C5 H5 119.0 . . ?
C5 C6 C7 119.2(6) . . ?
C5 C6 H6 120.4 . . ?
C7 C6 H6 120.4 . . ?
C6 C7 C2 120.2(6) . . ?
C6 C7 H7 119.9 . . ?
C2 C7 H7 119.9 . . ?
C4 C8 H8A 109.5 . . ?
C4 C8 H8B 109.5 . . ?
H8A C8 H8B 109.5 . . ?
C4 C8 H8C 109.5 . . ?
H8A C8 H8C 109.5 . . ?
H8B C8 H8C 109.5 . . ?
C3 C9 H9A 109.5 . . ?
C3 C9 H9B 109.5 . . ?
H9A C9 H9B 109.5 . . ?
C3 C9 H9C 109.5 . . ?
H9A C9 H9C 109.5 . . ?
H9B C9 H9C 109.5 . . ?
N1 C10 C11 128.3(6) . . ?
N1 C10 H10 115.9 . . ?
C11 C10 H10 115.9 . . ?
C10 C11 C12 122.2(5) . . ?
C10 C11 C21 118.2(5) . . ?
C12 C11 C21 119.3(5) . . ?
N2 C12 C11 127.6(5) . . ?
N2 C12 H12 116.2 . . ?
C11 C12 H12 116.2 . . ?
C18 C13 C14 121.0(6) . . ?
C18 C13 N2 120.3(5) . . ?
C14 C13 N2 118.7(5) . . ?
C13 C14 C15 118.4(5) . . ?
C13 C14 C20 122.7(5) . . ?
C15 C14 C20 118.9(6) . . ?
C16 C15 C14 119.3(6) . . ?
C16 C15 C19 120.1(6) . . ?
C14 C15 C19 120.6(6) . . ?
C17 C16 C15 121.1(6) . . ?
C17 C16 H16 119.4 . . ?
C15 C16 H16 119.4 . . ?
C16 C17 C18 120.5(6) . . ?
C16 C17 H17 119.7 . . ?
C18 C17 H17 119.7 . . ?
C17 C18 C13 119.6(6) . . ?
C17 C18 H18 120.2 . . ?
C13 C18 H18 120.2 . . ?
C15 C19 H19A 109.5 . . ?
C15 C19 H19B 109.5 . . ?
H19A C19 H19B 109.5 . . ?
C15 C19 H19C 109.5 . . ?
H19A C19 H19C 109.5 . . ?
H19B C19 H19C 109.5 . . ?
C14 C20 H20A 109.5 . . ?
C14 C20 H20B 109.5 . . ?
H20A C20 H20B 109.5 . . ?
C14 C20 H20C 109.5 . . ?
H20A C20 H20C 109.5 . . ?
H20B C20 H20C 109.5 . . ?
C22 C21 C52 117.0(5) . . ?
C22 C21 C11 121.7(5) . . ?
C52 C21 C11 121.2(5) . . ?
C49 C22 O1 123.7(5) . . ?
C49 C22 C21 122.4(5) . . ?
O1 C22 C21 113.8(5) . . ?
C47 C23 O1 122.9(5) . . ?
C47 C23 C24 123.5(5) . . ?
O1 C23 C24 113.5(5) . . ?
C23 C24 C44 116.2(5) . . ?
C23 C24 C25 121.9(5) . . ?
C44 C24 C25 121.8(5) . . ?
C35 C25 C26 122.8(5) . . ?
C35 C25 C24 118.1(5) . . ?
C26 C25 C24 118.6(5) . . ?
N3 C26 C25 127.4(6) . . ?
N3 C26 H26 116.3 . . ?
C25 C26 H26 116.3 . . ?
C28 C27 C32 121.3(6) . . ?
C28 C27 N3 119.7(5) . . ?
C32 C27 N3 118.9(5) . . ?
C27 C28 C29 119.0(6) . . ?
C27 C28 C34 121.4(5) . . ?
C29 C28 C34 119.6(6) . . ?
C30 C29 C28 119.4(6) . . ?
C30 C29 C33 119.1(6) . . ?
C28 C29 C33 121.5(6) . . ?
C29 C30 C31 121.7(6) . . ?
C29 C30 H30 119.1 . . ?
C31 C30 H30 119.1 . . ?
C30 C31 C32 119.1(6) . . ?
C30 C31 H31 120.5 . . ?
C32 C31 H31 120.5 . . ?
C27 C32 C31 119.4(6) . . ?
C27 C32 H32 120.3 . . ?
C31 C32 H32 120.3 . . ?
C29 C33 H33A 109.5 . . ?
C29 C33 H33B 109.5 . . ?
H33A C33 H33B 109.5 . . ?
C29 C33 H33C 109.5 . . ?
H33A C33 H33C 109.5 . . ?
H33B C33 H33C 109.5 . . ?
C28 C34 H34A 109.5 . . ?
C28 C34 H34B 109.5 . . ?
H34A C34 H34B 109.5 . . ?
C28 C34 H34C 109.5 . . ?
H34A C34 H34C 109.5 . . ?
H34B C34 H34C 109.5 . . ?
N4 C35 C25 126.6(6) . . ?
N4 C35 H35 116.7 . . ?
C25 C35 H35 116.7 . . ?
C41 C36 C37 120.7(5) . . ?
C41 C36 N4 120.6(6) . . ?
C37 C36 N4 118.7(5) . . ?
C38 C37 C36 117.6(6) . . ?
C38 C37 C43 120.5(6) . . ?
C36 C37 C43 121.9(5) . . ?
C39 C38 C37 119.8(6) . . ?
C39 C38 C42 119.9(6) . . ?
C37 C38 C42 120.3(6) . . ?
C40 C39 C38 121.7(6) . . ?
C40 C39 H39 119.1 . . ?
C38 C39 H39 119.1 . . ?
C39 C40 C41 119.9(7) . . ?
C39 C40 H40 120.0 . . ?
C41 C40 H40 120.0 . . ?
C40 C41 C36 120.3(7) . . ?
C40 C41 H41 119.9 . . ?
C36 C41 H41 119.9 . . ?
C38 C42 H42A 109.5 . . ?
C38 C42 H42B 109.5 . . ?
H42A C42 H42B 109.5 . . ?
C38 C42 H42C 109.5 . . ?
H42A C42 H42C 109.5 . . ?
H42B C42 H42C 109.5 . . ?
C37 C43 H43A 109.5 . . ?
C37 C43 H43B 109.5 . . ?
H43A C43 H43B 109.5 . . ?
C37 C43 H43C 109.5 . . ?
H43A C43 H43C 109.5 . . ?
H43B C43 H43C 109.5 . . ?
C45 C44 C24 123.7(6) . . ?
C45 C44 H44 118.1 . . ?
C24 C44 H44 118.1 . . ?
C44 C45 C46 116.7(6) . . ?
C44 C45 C59 122.9(6) . . ?
C46 C45 C59 120.4(6) . . ?
C45 C46 C47 122.8(6) . . ?
C45 C46 H46 118.6 . . ?
C47 C46 H46 118.6 . . ?
C23 C47 C46 117.1(6) . . ?
C23 C47 C48 122.5(5) . . ?
C46 C47 C48 120.4(6) . . ?
C57S C48 C58 83.7(9) . . ?
C57S C48 C47 115.1(7) . . ?
C58 C48 C47 114.6(8) . . ?
C57S C48 C49 112.6(7) . . ?
C58 C48 C49 118.0(9) . . ?
C47 C48 C49 110.6(4) . . ?
C57S C48 C58S 105.9(7) . . ?
C58 C48 C58S 22.5(8) . . ?
C47 C48 C58S 107.5(6) . . ?
C49 C48 C58S 104.4(7) . . ?
C57S C48 C57 23.0(7) . . ?
C58 C48 C57 106.5(10) . . ?
C47 C48 C57 101.6(8) . . ?
C49 C48 C57 103.5(8) . . ?
C58S C48 C57 128.8(8) . . ?
C22 C49 C50 118.6(6) . . ?
C22 C49 C48 121.7(5) . . ?
C50 C49 C48 119.7(5) . . ?
C49 C50 C51 122.3(5) . . ?
C49 C50 H50 118.9 . . ?
C51 C50 H50 118.9 . . ?
C52 C51 C50 117.7(6) . . ?
C52 C51 C53 122.8(6) . . ?
C50 C51 C53 119.5(5) . . ?
C51 C52 C21 121.9(5) . . ?
C51 C52 H52 119.1 . . ?
C21 C52 H52 119.1 . . ?
C54 C53 C51 112.5(6) . . ?
C54 C53 C55 110.4(7) . . ?
C51 C53 C55 108.3(6) . . ?
C54 C53 C56 108.5(7) . . ?
C51 C53 C56 111.4(5) . . ?
C55 C53 C56 105.5(7) . . ?
C53 C54 H54A 109.5 . . ?
C53 C54 H54B 109.5 . . ?
H54A C54 H54B 109.5 . . ?
C53 C54 H54C 109.5 . . ?
H54A C54 H54C 109.5 . . ?
H54B C54 H54C 109.5 . . ?
C53 C55 H55A 109.5 . . ?
C53 C55 H55B 109.5 . . ?
H55A C55 H55B 109.5 . . ?
C53 C55 H55C 109.5 . . ?
H55A C55 H55C 109.5 . . ?
H55B C55 H55C 109.5 . . ?
C53 C56 H56A 109.5 . . ?
C53 C56 H56B 109.5 . . ?
H56A C56 H56B 109.5 . . ?
C53 C56 H56C 109.5 . . ?
H56A C56 H56C 109.5 . . ?
H56B C56 H56C 109.5 . . ?
C48 C57 H57A 109.5 . . ?
C48 C57 H57B 109.5 . . ?
C48 C57 H57C 109.5 . . ?
C48 C57S H57D 109.5 . . ?
C48 C57S H57E 109.5 . . ?
C48 C57S H57F 109.5 . . ?
C48 C58 H58A 109.5 . . ?
C48 C58 H58B 109.5 . . ?
C48 C58 H58C 109.5 . . ?
C48 C58S H58D 109.5 . . ?
C48 C58S H58E 109.5 . . ?
C48 C58S H58F 109.5 . . ?
C61B C59 C45 113.8(9) . . ?
C61B C59 C60A 133.1(11) . . ?
C45 C59 C60A 113.0(7) . . ?
C61B C59 C62A 54.6(9) . . ?
C45 C59 C62A 108.7(7) . . ?
C60A C59 C62A 110.0(8) . . ?
C61B C59 C60B 109.6(11) . . ?
C45 C59 C60B 106.9(7) . . ?
C60A C59 C60B 54.3(8) . . ?
C62A C59 C60B 144.5(9) . . ?
C61B C59 C62B 107.7(11) . . ?
C45 C59 C62B 107.7(9) . . ?
C60A C59 C62B 57.7(9) . . ?
C62A C59 C62B 57.3(9) . . ?
C60B C59 C62B 111.1(10) . . ?
C61B C59 C61A 52.8(9) . . ?
C45 C59 C61A 108.4(7) . . ?
C60A C59 C61A 110.0(8) . . ?
C62A C59 C61A 106.5(9) . . ?
C60B C59 C61A 61.2(8) . . ?
C62B C59 C61A 143.7(10) . . ?
C59 C60A H60A 109.5 . . ?
C59 C60A H60B 109.5 . . ?
C59 C60A H60C 109.5 . . ?
C59 C60B H60D 109.5 . . ?
C59 C60B H60E 109.5 . . ?
H60D C60B H60E 109.5 . . ?
C59 C60B H60F 109.5 . . ?
H60D C60B H60F 109.5 . . ?
H60E C60B H60F 109.5 . . ?
C59 C61A H61A 109.5 . . ?
C59 C61A H61B 109.5 . . ?
C59 C61A H61C 109.5 . . ?
C59 C61B H61D 109.5 . . ?
C59 C61B H61E 109.5 . . ?
H61D C61B H61E 109.5 . . ?
C59 C61B H61F 109.5 . . ?
H61D C61B H61F 109.5 . . ?
H61E C61B H61F 109.5 . . ?
C59 C62A H62A 109.5 . . ?
C59 C62A H62B 109.5 . . ?
C59 C62A H62C 109.5 . . ?
C59 C62B H62D 109.5 . . ?
C59 C62B H62E 109.5 . . ?
H62D C62B H62E 109.5 . . ?
C59 C62B H62F 109.5 . . ?
H62D C62B H62F 109.5 . . ?
H62E C62B H62F 109.5 . . ?
C68 C63 C64 116.1(9) . . ?
C68 C63 H63 121.9 . . ?
C64 C63 H63 121.9 . . ?
C65 C64 C63 118.1(9) . . ?
C65 C64 H64 120.9 . . ?
C63 C64 H64 120.9 . . ?
C64 C65 C66 123.1(9) . . ?
C64 C65 H65 118.4 . . ?
C66 C65 H65 118.4 . . ?
C67 C66 C65 122.5(9) . . ?
C67 C66 H66 118.7 . . ?
C65 C66 H66 118.7 . . ?
C66 C67 C68 115.2(9) . . ?
C66 C67 H67 122.4 . . ?
C68 C67 H67 122.4 . . ?
C67 C68 C63 124.9(8) . . ?
C67 C68 H68 117.6 . . ?
C63 C68 H68 117.6 . . ?
C71 C69 C74 123.5(12) . . ?
C71 C69 H69 123.3 . . ?
C74 C69 H69 113.0 . . ?
C73 C72 C70 116.9(13) . . ?
C73 C72 H72 121.5 . . ?
C70 C72 H72 121.5 . . ?
C72 C73 C74 117.8(14) . . ?
C72 C73 H73 121.1 . . ?
C74 C73 H73 121.1 . . ?
C73 C74 C69 116.9(12) . . ?
C73 C74 H74 121.6 . . ?
C69 C74 H74 121.6 . . ?
C80 C75 C76 120.4(11) . . ?
C80 C75 H75 119.8 . . ?
C76 C75 H75 119.8 . . ?
C75 C76 C77 118.6(11) . . ?
C75 C76 H76 120.7 . . ?
C77 C76 H76 120.7 . . ?
C78 C77 C76 120.6(11) . . ?
C78 C77 H77 119.7 . . ?
C76 C77 H77 119.7 . . ?
C79 C78 C77 116.3(11) . . ?
C79 C78 H78 121.8 . . ?
C77 C78 H78 121.8 . . ?
C78 C79 C80 123.2(11) . . ?
C78 C79 H79 118.4 . . ?
C80 C79 H79 118.4 . . ?
C75 C80 C79 120.1(11) . . ?
C75 C80 H80 119.9 . . ?
C79 C80 H80 119.9 . . ?
C82 C81 C86 118.3(10) . . ?
C82 C81 H81 120.8 . . ?
C86 C81 H81 120.8 . . ?
C81 C82 C83 120.6(10) . . ?
C81 C82 H82 119.7 . . ?
C83 C82 H82 119.7 . . ?
C84 C83 C82 120.7(10) . . ?
C84 C83 H83 119.6 . . ?
C82 C83 H83 119.6 . . ?
C83 C84 C85 121.0(10) . . ?
C83 C84 H84 119.5 . . ?
C85 C84 H84 119.5 . . ?
C84 C85 C86 118.7(11) . . ?
C84 C85 H85 120.6 . . ?
C86 C85 H85 120.6 . . ?
C85 C86 C81 120.6(10) . . ?
C85 C86 H86 119.7 . . ?
C81 C86 H86 119.7 . . ?
N3 Cu1 N4 95.94(19) . . ?
N3 Cu1 C1 106.1(3) . . ?
N4 Cu1 C1 155.4(3) . . ?
N3 Cu1 S1 151.91(16) . . ?
N4 Cu1 S1 112.07(16) . . ?
C1 Cu1 S1 46.1(2) . . ?
N2 Cu2 N1 96.77(18) . . ?
N2 Cu2 C1 105.0(2) . . ?
N1 Cu2 C1 155.9(3) . . ?
N2 Cu2 S2 151.17(15) . . ?
N1 Cu2 S2 111.97(16) . . ?
C1 Cu2 S2 46.4(2) . . ?
C10 N1 C2 115.7(5) . . ?
C10 N1 Cu2 116.5(4) . . ?
C2 N1 Cu2 126.8(4) . . ?
C12 N2 C13 117.3(5) . . ?
C12 N2 Cu2 119.0(4) . . ?
C13 N2 Cu2 123.5(4) . . ?
C26 N3 C27 118.3(5) . . ?
C26 N3 Cu1 118.4(4) . . ?
C27 N3 Cu1 122.8(4) . . ?
C35 N4 C36 115.5(5) . . ?
C35 N4 Cu1 118.2(4) . . ?
C36 N4 Cu1 125.1(4) . . ?
C22 O1 C23 118.3(4) . . ?
C1 S1 Cu1 61.1(2) . . ?
C1 S2 Cu2 61.7(2) . . ?
C71 C70 C72 125.4(14) . . ?
C71 C70 H70 117.3 . . ?
C72 C70 H70 117.3 . . ?
C69 C71 C70 119.5(15) . . ?
C69 C71 H71 120.2 . . ?
C70 C71 H71 120.2 . . ?

loop_
_geom_bond_atom_site_label_1
_geom_bond_atom_site_label_2
_geom_bond_distance
_geom_bond_site_symmetry_2
_geom_bond_publ_flag
C1 S1 1.646(8) . ?
C1 S2 1.668(8) . ?
C1 Cu1 2.001(7) . ?
C1 Cu2 2.029(6) . ?
C2 C3 1.386(9) . ?
C2 C7 1.397(8) . ?
C2 N1 1.441(7) . ?
C3 C4 1.412(8) . ?
C3 C9 1.511(8) . ?
C4 C5 1.390(9) . ?
C4 C8 1.505(9) . ?
C5 C6 1.378(9) . ?
C5 H5 0.9500 . ?
C6 C7 1.383(9) . ?
C6 H6 0.9500 . ?
C7 H7 0.9500 . ?
C8 H8A 0.9800 . ?
C8 H8B 0.9800 . ?
C8 H8C 0.9800 . ?
C9 H9A 0.9800 . ?
C9 H9B 0.9800 . ?
C9 H9C 0.9800 . ?
C10 N1 1.340(8) . ?
C10 C11 1.406(8) . ?
C10 H10 0.9500 . ?
C11 C12 1.413(8) . ?
C11 C21 1.471(8) . ?
C12 N2 1.306(8) . ?
C12 H12 0.9500 . ?
C13 C18 1.391(9) . ?
C13 C14 1.407(8) . ?
C13 N2 1.442(7) . ?
C14 C15 1.424(8) . ?
C14 C20 1.513(8) . ?
C15 C16 1.389(9) . ?
C15 C19 1.501(9) . ?
C16 C17 1.378(9) . ?
C16 H16 0.9500 . ?
C17 C18 1.386(9) . ?
C17 H17 0.9500 . ?
C18 H18 0.9500 . ?
C19 H19A 0.9800 . ?
C19 H19B 0.9800 . ?
C19 H19C 0.9800 . ?
C20 H20A 0.9800 . ?
C20 H20B 0.9800 . ?
C20 H20C 0.9800 . ?
C21 C22 1.396(8) . ?
C21 C52 1.429(8) . ?
C22 C49 1.377(8) . ?
C22 O1 1.389(7) . ?
C23 C47 1.379(9) . ?
C23 O1 1.395(6) . ?
C23 C24 1.399(8) . ?
C24 C44 1.401(8) . ?
C24 C25 1.488(8) . ?
C25 C35 1.396(8) . ?
C25 C26 1.408(9) . ?
C26 N3 1.314(8) . ?
C26 H26 0.9500 . ?
C27 C28 1.383(8) . ?
C27 C32 1.393(9) . ?
C27 N3 1.447(8) . ?
C28 C29 1.413(8) . ?
C28 C34 1.517(9) . ?
C29 C30 1.373(9) . ?
C29 C33 1.501(9) . ?
C30 C31 1.388(10) . ?
C30 H30 0.9500 . ?
C31 C32 1.399(9) . ?
C31 H31 0.9500 . ?
C32 H32 0.9500 . ?
C33 H33A 0.9800 . ?
C33 H33B 0.9800 . ?
C33 H33C 0.9800 . ?
C34 H34A 0.9800 . ?
C34 H34B 0.9800 . ?
C34 H34C 0.9800 . ?
C35 N4 1.320(8) . ?
C35 H35 0.9500 . ?
C36 C41 1.384(9) . ?
C36 C37 1.422(9) . ?
C36 N4 1.460(7) . ?
C37 C38 1.408(9) . ?
C37 C43 1.499(9) . ?
C38 C39 1.380(10) . ?
C38 C42 1.505(9) . ?
C39 C40 1.370(9) . ?
C39 H39 0.9500 . ?
C40 C41 1.373(9) . ?
C40 H40 0.9500 . ?
C41 H41 0.9500 . ?
C42 H42A 0.9800 . ?
C42 H42B 0.9800 . ?
C42 H42C 0.9800 . ?
C43 H43A 0.9800 . ?
C43 H43B 0.9800 . ?
C43 H43C 0.9800 . ?
C44 C45 1.383(9) . ?
C44 H44 0.9500 . ?
C45 C46 1.401(9) . ?
C45 C59 1.518(8) . ?
C46 C47 1.402(8) . ?
C46 H46 0.9500 . ?
C47 C48 1.520(8) . ?
C48 C57S 1.480(11) . ?
C48 C58 1.485(12) . ?
C48 C49 1.533(9) . ?
C48 C58S 1.619(11) . ?
C48 C57 1.644(12) . ?
C49 C50 1.379(8) . ?
C50 C51 1.407(9) . ?
C50 H50 0.9500 . ?
C51 C52 1.377(8) . ?
C51 C53 1.532(8) . ?
C52 H52 0.9500 . ?
C53 C54 1.486(10) . ?
C53 C55 1.542(10) . ?
C53 C56 1.542(10) . ?
C54 H54A 0.9800 . ?
C54 H54B 0.9800 . ?
C54 H54C 0.9800 . ?
C55 H55A 0.9800 . ?
C55 H55B 0.9800 . ?
C55 H55C 0.9800 . ?
C56 H56A 0.9800 . ?
C56 H56B 0.9800 . ?
C56 H56C 0.9800 . ?
C57 H57A 0.9800 . ?
C57 H57B 0.9800 . ?
C57 H57C 0.9800 . ?
C57S H57D 0.9800 . ?
C57S H57E 0.9800 . ?
C57S H57F 0.9800 . ?
C58 H58A 0.9800 . ?
C58 H58B 0.9800 . ?
C58 H58C 0.9800 . ?
C58S H58D 0.9800 . ?
C58S H58E 0.9800 . ?
C58S H58F 0.9800 . ?
C59 C61B 1.49(2) . ?
C59 C60A 1.524(15) . ?
C59 C62A 1.528(16) . ?
C59 C60B 1.536(16) . ?
C59 C62B 1.563(19) . ?
C59 C61A 1.565(15) . ?
C60A H60A 0.9800 . ?
C60A H60B 0.9800 . ?
C60A H60C 0.9800 . ?
C60B H60D 0.9800 . ?
C60B H60E 0.9800 . ?
C60B H60F 0.9800 . ?
C61A H61A 0.9800 . ?
C61A H61B 0.9800 . ?
C61A H61C 0.9800 . ?
C61B H61D 0.9800 . ?
C61B H61E 0.9800 . ?
C61B H61F 0.9800 . ?
C62A H62A 0.9800 . ?
C62A H62B 0.9800 . ?
C62A H62C 0.9800 . ?
C62B H62D 0.9800 . ?
C62B H62E 0.9800 . ?
C62B H62F 0.9800 . ?
C63 C68 1.394(12) . ?
C63 C64 1.412(12) . ?
C63 H63 0.9500 . ?
C64 C65 1.338(10) . ?
C64 H64 0.9500 . ?
C65 C66 1.373(10) . ?
C65 H65 0.9500 . ?
C66 C67 1.324(10) . ?
C66 H66 0.9500 . ?
C67 C68 1.394(11) . ?
C67 H67 0.9500 . ?
C68 H68 0.9500 . ?
C69 C71 1.261(12) . ?
C69 C74 1.465(14) . ?
C69 H69 0.9500 . ?
C72 C73 1.406(16) . ?
C72 C70 1.416(17) . ?
C72 H72 0.9500 . ?
C73 C74 1.424(17) . ?
C73 H73 0.9500 . ?
C74 H74 0.9500 . ?
C75 C80 1.296(12) . ?
C75 C76 1.371(12) . ?
C75 H75 0.9500 . ?
C76 C77 1.414(12) . ?
C76 H76 0.9500 . ?
C77 C78 1.368(12) . ?
C77 H77 0.9500 . ?
C78 C79 1.351(12) . ?
C78 H78 0.9500 . ?
C79 C80 1.377(11) . ?
C79 H79 0.9500 . ?
C80 H80 0.9500 . ?
C81 C82 1.350(11) . ?
C81 C86 1.405(14) . ?
C81 H81 0.9500 . ?
C82 C83 1.381(12) . ?
C82 H82 0.9500 . ?
C83 C84 1.336(11) . ?
C83 H83 0.9500 . ?
C84 C85 1.368(13) . ?
C84 H84 0.9500 . ?
C85 C86 1.379(11) . ?
C85 H85 0.9500 . ?
C86 H86 0.9500 . ?
Cu1 N3 1.918(5) . ?
Cu1 N4 1.941(5) . ?
Cu1 S1 2.1826(17) . ?
Cu2 N2 1.926(5) . ?
Cu2 N1 1.955(5) . ?
Cu2 S2 2.1915(17) . ?
C70 C71 1.299(17) . ?
C70 H70 0.9500 . ?
C71 H71 0.9500 . ?

loop_
_geom_torsion_atom_site_label_1
_geom_torsion_atom_site_label_2
_geom_torsion_atom_site_label_3
_geom_torsion_atom_site_label_4
_geom_torsion
_geom_torsion_site_symmetry_1
_geom_torsion_site_symmetry_2
_geom_torsion_site_symmetry_3
_geom_torsion_site_symmetry_4
_geom_torsion_publ_flag
C7 C2 C3 C4 -2.0(9) . . . . ?
N1 C2 C3 C4 177.3(5) . . . . ?
C7 C2 C3 C9 -179.0(6) . . . . ?
N1 C2 C3 C9 0.3(9) . . . . ?
C2 C3 C4 C5 0.8(9) . . . . ?
C9 C3 C4 C5 178.0(6) . . . . ?
C2 C3 C4 C8 -179.2(6) . . . . ?
C9 C3 C4 C8 -2.1(9) . . . . ?
C3 C4 C5 C6 1.5(10) . . . . ?
C8 C4 C5 C6 -178.4(6) . . . . ?
C4 C5 C6 C7 -2.7(10) . . . . ?
C5 C6 C7 C2 1.5(10) . . . . ?
C3 C2 C7 C6 0.8(9) . . . . ?
N1 C2 C7 C6 -178.5(6) . . . . ?
N1 C10 C11 C12 -10.3(9) . . . . ?
N1 C10 C11 C21 176.6(6) . . . . ?
C10 C11 C12 N2 11.4(8) . . . . ?
C21 C11 C12 N2 -175.6(5) . . . . ?
C18 C13 C14 C15 -1.0(9) . . . . ?
N2 C13 C14 C15 179.2(5) . . . . ?
C18 C13 C14 C20 179.0(6) . . . . ?
N2 C13 C14 C20 -0.9(8) . . . . ?
C13 C14 C15 C16 1.9(9) . . . . ?
C20 C14 C15 C16 -178.0(6) . . . . ?
C13 C14 C15 C19 -177.5(6) . . . . ?
C20 C14 C15 C19 2.6(9) . . . . ?
C14 C15 C16 C17 -0.5(9) . . . . ?
C19 C15 C16 C17 178.9(6) . . . . ?
C15 C16 C17 C18 -1.9(10) . . . . ?
C16 C17 C18 C13 2.9(10) . . . . ?
C14 C13 C18 C17 -1.4(9) . . . . ?
N2 C13 C18 C17 178.4(6) . . . . ?
C10 C11 C21 C22 -123.9(6) . . . . ?
C12 C11 C21 C22 62.8(7) . . . . ?
C10 C11 C21 C52 52.7(8) . . . . ?
C12 C11 C21 C52 -120.6(6) . . . . ?
C52 C21 C22 C49 1.9(9) . . . . ?
C11 C21 C22 C49 178.6(6) . . . . ?
C52 C21 C22 O1 -175.7(5) . . . . ?
C11 C21 C22 O1 1.0(8) . . . . ?
C47 C23 C24 C44 1.5(9) . . . . ?
O1 C23 C24 C44 -175.3(5) . . . . ?
C47 C23 C24 C25 178.7(6) . . . . ?
O1 C23 C24 C25 1.9(8) . . . . ?
C23 C24 C25 C35 -124.8(6) . . . . ?
C44 C24 C25 C35 52.3(8) . . . . ?
C23 C24 C25 C26 63.2(7) . . . . ?
C44 C24 C25 C26 -119.8(6) . . . . ?
C35 C25 C26 N3 11.4(9) . . . . ?
C24 C25 C26 N3 -176.9(5) . . . . ?
C32 C27 C28 C29 -0.2(9) . . . . ?
N3 C27 C28 C29 177.7(5) . . . . ?
C32 C27 C28 C34 178.6(6) . . . . ?
N3 C27 C28 C34 -3.5(8) . . . . ?
C27 C28 C29 C30 2.6(9) . . . . ?
C34 C28 C29 C30 -176.2(6) . . . . ?
C27 C28 C29 C33 -177.1(6) . . . . ?
C34 C28 C29 C33 4.1(9) . . . . ?
C28 C29 C30 C31 -2.2(10) . . . . ?
C33 C29 C30 C31 177.5(6) . . . . ?
C29 C30 C31 C32 -0.7(10) . . . . ?
C28 C27 C32 C31 -2.7(9) . . . . ?
N3 C27 C32 C31 179.4(6) . . . . ?
C30 C31 C32 C27 3.1(10) . . . . ?
C26 C25 C35 N4 -9.7(8) . . . . ?
C24 C25 C35 N4 178.6(5) . . . . ?
C41 C36 C37 C38 0.3(9) . . . . ?
N4 C36 C37 C38 177.5(5) . . . . ?
C41 C36 C37 C43 -178.9(6) . . . . ?
N4 C36 C37 C43 -1.6(9) . . . . ?
C36 C37 C38 C39 -0.2(9) . . . . ?
C43 C37 C38 C39 179.0(6) . . . . ?
C36 C37 C38 C42 -178.5(6) . . . . ?
C43 C37 C38 C42 0.7(9) . . . . ?
C37 C38 C39 C40 -0.3(10) . . . . ?
C42 C38 C39 C40 178.0(6) . . . . ?
C38 C39 C40 C41 0.6(10) . . . . ?
C39 C40 C41 C36 -0.5(10) . . . . ?
C37 C36 C41 C40 0.0(10) . . . . ?
N4 C36 C41 C40 -177.2(6) . . . . ?
C23 C24 C44 C45 -1.3(9) . . . . ?
C25 C24 C44 C45 -178.5(6) . . . . ?
C24 C44 C45 C46 1.3(10) . . . . ?
C24 C44 C45 C59 179.2(6) . . . . ?
C44 C45 C46 C47 -1.5(10) . . . . ?
C59 C45 C46 C47 -179.4(6) . . . . ?
O1 C23 C47 C46 174.9(5) . . . . ?
C24 C23 C47 C46 -1.7(10) . . . . ?
O1 C23 C47 C48 -6.5(10) . . . . ?
C24 C23 C47 C48 177.0(6) . . . . ?
C45 C46 C47 C23 1.6(10) . . . . ?
C45 C46 C47 C48 -177.1(6) . . . . ?
C23 C47 C48 C57S 133.9(9) . . . . ?
C46 C47 C48 C57S -47.5(10) . . . . ?
C23 C47 C48 C58 -131.4(11) . . . . ?
C46 C47 C48 C58 47.2(13) . . . . ?
C23 C47 C48 C49 4.9(10) . . . . ?
C46 C47 C48 C49 -176.5(5) . . . . ?
C23 C47 C48 C58S -108.4(8) . . . . ?
C46 C47 C48 C58S 70.2(9) . . . . ?
C23 C47 C48 C57 114.2(10) . . . . ?
C46 C47 C48 C57 -67.1(10) . . . . ?
O1 C22 C49 C50 176.0(6) . . . . ?
C21 C22 C49 C50 -1.4(10) . . . . ?
O1 C22 C49 C48 -4.4(10) . . . . ?
C21 C22 C49 C48 178.3(6) . . . . ?
C57S C48 C49 C22 -130.0(9) . . . . ?
C58 C48 C49 C22 135.0(11) . . . . ?
C47 C48 C49 C22 0.3(10) . . . . ?
C58S C48 C49 C22 115.6(8) . . . . ?
C57 C48 C49 C22 -107.8(10) . . . . ?
C57S C48 C49 C50 49.6(10) . . . . ?
C58 C48 C49 C50 -45.4(12) . . . . ?
C47 C48 C49 C50 179.9(6) . . . . ?
C58S C48 C49 C50 -64.8(8) . . . . ?
C57 C48 C49 C50 71.9(10) . . . . ?
C22 C49 C50 C51 -0.6(10) . . . . ?
C48 C49 C50 C51 179.8(6) . . . . ?
C49 C50 C51 C52 2.0(10) . . . . ?
C49 C50 C51 C53 -178.1(6) . . . . ?
C50 C51 C52 C21 -1.4(10) . . . . ?
C53 C51 C52 C21 178.7(6) . . . . ?
C22 C21 C52 C51 -0.4(9) . . . . ?
C11 C21 C52 C51 -177.1(6) . . . . ?
C52 C51 C53 C54 119.5(8) . . . . ?
C50 C51 C53 C54 -60.4(9) . . . . ?
C52 C51 C53 C55 -118.2(8) . . . . ?
C50 C51 C53 C55 61.9(9) . . . . ?
C52 C51 C53 C56 -2.6(10) . . . . ?
C50 C51 C53 C56 177.5(7) . . . . ?
C44 C45 C59 C61B 179.8(10) . . . . ?
C46 C45 C59 C61B -2.4(12) . . . . ?
C44 C45 C59 C60A 0.9(10) . . . . ?
C46 C45 C59 C60A 178.7(8) . . . . ?
C44 C45 C59 C62A -121.4(9) . . . . ?
C46 C45 C59 C62A 56.3(10) . . . . ?
C44 C45 C59 C60B 58.7(10) . . . . ?
C46 C45 C59 C60B -123.6(9) . . . . ?
C44 C45 C59 C62B -60.8(11) . . . . ?
C46 C45 C59 C62B 117.0(10) . . . . ?
C44 C45 C59 C61A 123.2(8) . . . . ?
C46 C45 C59 C61A -59.0(9) . . . . ?
C68 C63 C64 C65 0.4(17) . . . . ?
C63 C64 C65 C66 -0.6(16) . . . . ?
C64 C65 C66 C67 0.7(15) . . . . ?
C65 C66 C67 C68 -0.6(14) . . . . ?
C66 C67 C68 C63 0.4(16) . . . . ?
C64 C63 C68 C67 -0.4(18) . . . . ?
C70 C72 C73 C74 0.5(17) . . . . ?
C72 C73 C74 C69 0.8(17) . . . . ?
C71 C69 C74 C73 -0.3(17) . . . . ?
C80 C75 C76 C77 -10(2) . . . . ?
C75 C76 C77 C78 7(2) . . . . ?
C76 C77 C78 C79 -4(2) . . . . ?
C77 C78 C79 C80 2(2) . . . . ?
C76 C75 C80 C79 8(2) . . . . ?
C78 C79 C80 C75 -5(2) . . . . ?
C86 C81 C82 C83 1.9(14) . . . . ?
C81 C82 C83 C84 -2.7(15) . . . . ?
C82 C83 C84 C85 2.4(15) . . . . ?
C83 C84 C85 C86 -1.4(15) . . . . ?
C84 C85 C86 C81 0.7(14) . . . . ?
C82 C81 C86 C85 -0.9(14) . . . . ?
S1 C1 Cu1 N3 175.6(2) . . . . ?
S2 C1 Cu1 N3 21.4(5) . . . . ?
Cu2 C1 Cu1 N3 -53.8(3) . . . . ?
S1 C1 Cu1 N4 -31.8(6) . . . . ?
S2 C1 Cu1 N4 174.0(4) . . . . ?
Cu2 C1 Cu1 N4 98.8(6) . . . . ?
S2 C1 Cu1 S1 -154.2(6) . . . . ?
Cu2 C1 Cu1 S1 130.6(4) . . . . ?
S1 C1 Cu2 N2 22.6(5) . . . . ?
S2 C1 Cu2 N2 176.0(2) . . . . ?
Cu1 C1 Cu2 N2 -53.6(3) . . . . ?
S1 C1 Cu2 N1 176.5(4) . . . . ?
S2 C1 Cu2 N1 -30.2(7) . . . . ?
Cu1 C1 Cu2 N1 100.2(6) . . . . ?
S1 C1 Cu2 S2 -153.4(6) . . . . ?
Cu1 C1 Cu2 S2 130.4(4) . . . . ?
C11 C10 N1 C2 176.1(5) . . . . ?
C11 C10 N1 Cu2 -14.6(8) . . . . ?
C3 C2 N1 C10 -136.8(6) . . . . ?
C7 C2 N1 C10 42.5(8) . . . . ?
C3 C2 N1 Cu2 55.3(7) . . . . ?
C7 C2 N1 Cu2 -125.4(5) . . . . ?
N2 Cu2 N1 C10 29.4(4) . . . . ?
C1 Cu2 N1 C10 -125.1(6) . . . . ?
S2 Cu2 N1 C10 -148.2(4) . . . . ?
N2 Cu2 N1 C2 -162.7(5) . . . . ?
C1 Cu2 N1 C2 42.7(8) . . . . ?
S2 Cu2 N1 C2 19.6(5) . . . . ?
C11 C12 N2 C13 -172.2(5) . . . . ?
C11 C12 N2 Cu2 13.5(8) . . . . ?
C18 C13 N2 C12 -43.4(8) . . . . ?
C14 C13 N2 C12 136.4(6) . . . . ?
C18 C13 N2 Cu2 130.7(5) . . . . ?
C14 C13 N2 Cu2 -49.5(7) . . . . ?
N1 Cu2 N2 C12 -29.4(4) . . . . ?
C1 Cu2 N2 C12 140.1(4) . . . . ?
S2 Cu2 N2 C12 146.1(3) . . . . ?
N1 Cu2 N2 C13 156.6(4) . . . . ?
C1 Cu2 N2 C13 -33.9(5) . . . . ?
S2 Cu2 N2 C13 -27.9(6) . . . . ?
C25 C26 N3 C27 -173.5(5) . . . . ?
C25 C26 N3 Cu1 14.0(8) . . . . ?
C28 C27 N3 C26 136.8(6) . . . . ?
C32 C27 N3 C26 -45.3(8) . . . . ?
C28 C27 N3 Cu1 -51.1(7) . . . . ?
C32 C27 N3 Cu1 126.9(5) . . . . ?
N4 Cu1 N3 C26 -30.2(4) . . . . ?
C1 Cu1 N3 C26 138.7(4) . . . . ?
S1 Cu1 N3 C26 145.4(4) . . . . ?
N4 Cu1 N3 C27 157.6(5) . . . . ?
C1 Cu1 N3 C27 -33.5(5) . . . . ?
S1 Cu1 N3 C27 -26.8(7) . . . . ?
C25 C35 N4 C36 175.3(5) . . . . ?
C25 C35 N4 Cu1 -16.5(8) . . . . ?
C41 C36 N4 C35 42.1(8) . . . . ?
C37 C36 N4 C35 -135.1(6) . . . . ?
C41 C36 N4 Cu1 -125.2(6) . . . . ?
C37 C36 N4 Cu1 57.6(7) . . . . ?
N3 Cu1 N4 C35 31.5(4) . . . . ?
C1 Cu1 N4 C35 -122.1(6) . . . . ?
S1 Cu1 N4 C35 -146.2(4) . . . . ?
N3 Cu1 N4 C36 -161.4(5) . . . . ?
C1 Cu1 N4 C36 44.9(8) . . . . ?
S1 Cu1 N4 C36 20.8(5) . . . . ?
C49 C22 O1 C23 3.3(9) . . . . ?
C21 C22 O1 C23 -179.2(5) . . . . ?
C47 C23 O1 C22 2.3(9) . . . . ?
C24 C23 O1 C22 179.1(5) . . . . ?
S2 C1 S1 Cu1 143.0(9) . . . . ?
Cu2 C1 S1 Cu1 -88.9(4) . . . . ?
N3 Cu1 S1 C1 -9.0(4) . . . . ?
N4 Cu1 S1 C1 166.3(3) . . . . ?
S1 C1 S2 Cu2 141.8(9) . . . . ?
Cu1 C1 S2 Cu2 -88.2(4) . . . . ?
N2 Cu2 S2 C1 -8.0(4) . . . . ?
N1 Cu2 S2 C1 167.2(3) . . . . ?
C73 C72 C70 C71 -3(2) . . . . ?
C74 C69 C71 C70 -1.7(18) . . . . ?
C72 C70 C71 C69 3(2) . . . . ?
